data_1507698
loop_
_publ_author_name
'Basa, Prem N.'
'Bhowmick, Arundhati'
'Horn, Lashawn Medicine'
'Sykes, Andrew G.'

_publ_section_title
;
 Zinc(II) Mediated Imine-Enamine Tautomerization.
;
_journal_issue 11
_journal_name_full 'Organic letters'
_journal_page_first 2698
_journal_page_last 2701
_journal_paper_doi 10.1021/ol300874c
_journal_volume 14
_journal_year 2012
_chemical_formula_moiety 'C28 H29 N O6, C2 H3 N'
_chemical_formula_sum 'C30 H32 N2 O6'
_chemical_formula_weight 516.58
_chemical_name_common CE-OHPHENYLIMINE
_chemical_name_systematic
;
 ?
;
_space_group_IT_number 19
_symmetry_cell_setting orthorhombic
_symmetry_space_group_name_Hall 'P 2ac 2ab'
_symmetry_space_group_name_H-M 'P 21 21 21'
_atom_sites_solution_hydrogens geom
_atom_sites_solution_primary direct
_atom_sites_solution_secondary difmap
_audit_creation_method SHELXL-97
_cell_angle_alpha 90.00
_cell_angle_beta 90.00
_cell_angle_gamma 90.00
_cell_formula_units_Z 4
_cell_length_a 11.4323(6)
_cell_length_b 14.1887(8)
_cell_length_c 16.0973(9)
_cell_measurement_reflns_used 9974
_cell_measurement_temperature 100(2)
_cell_measurement_theta_max 24.50
_cell_measurement_theta_min 2.18
_cell_volume 2611.1(2)
_computing_cell_refinement 'Bruker SAINT (Bruker, 2006)'
_computing_data_collection 'Bruker APEXII (Bruker, 2006)'
_computing_data_reduction 'Bruker SAINT (Bruker, 2006)'
_computing_molecular_graphics 'Ortep-3(Farrugia, 1997)'
_computing_publication_material 'WinGX(Farrugia, 1999)'
_computing_structure_refinement 'SHELXL-97 (Sheldrick, 1997a)'
_computing_structure_solution SIR92
_diffrn_ambient_temperature 100(2)
_diffrn_measured_fraction_theta_full 1.000
_diffrn_measured_fraction_theta_max 1.000
_diffrn_measurement_device_type 'CCD area detector'
_diffrn_measurement_method 'phi and omega scans'
_diffrn_radiation_monochromator graphite
_diffrn_radiation_source 'fine-focus sealed tube'
_diffrn_radiation_type MoK\a
_diffrn_radiation_wavelength 0.71073
_diffrn_reflns_av_R_equivalents 0.0503
_diffrn_reflns_av_sigmaI/netI 0.0368
_diffrn_reflns_limit_h_max 13
_diffrn_reflns_limit_h_min -13
_diffrn_reflns_limit_k_max 16
_diffrn_reflns_limit_k_min -16
_diffrn_reflns_limit_l_max 19
_diffrn_reflns_limit_l_min -19
_diffrn_reflns_number 25549
_diffrn_reflns_theta_full 24.99
_diffrn_reflns_theta_max 24.99
_diffrn_reflns_theta_min 1.91
_diffrn_standards_decay_% 0
_diffrn_standards_interval_count 0
_diffrn_standards_interval_time 0
_diffrn_standards_number 0
_exptl_absorpt_coefficient_mu 0.092
_exptl_absorpt_correction_T_max 0.986
_exptl_absorpt_correction_T_min 0.9604
_exptl_absorpt_correction_type multi-scan
_exptl_absorpt_process_details SADABS
_exptl_crystal_colour yellow
_exptl_crystal_density_diffrn 1.314
_exptl_crystal_density_method 'not measured'
_exptl_crystal_description block
_exptl_crystal_F_000 1096
_exptl_crystal_size_max 0.48
_exptl_crystal_size_mid 0.30
_exptl_crystal_size_min 0.16
_refine_diff_density_max 0.600
_refine_diff_density_min -0.285
_refine_diff_density_rms 0.043
_refine_ls_abs_structure_details 'Flack H D (1983), Acta Cryst. A39, 876-881'
_refine_ls_abs_structure_Flack 1.5(11)
_refine_ls_extinction_method none
_refine_ls_goodness_of_fit_ref 1.052
_refine_ls_hydrogen_treatment constr
_refine_ls_matrix_type full
_refine_ls_number_parameters 344
_refine_ls_number_reflns 4593
_refine_ls_number_restraints 0
_refine_ls_restrained_S_all 1.052
_refine_ls_R_factor_all 0.0527
_refine_ls_R_factor_gt 0.0424
_refine_ls_shift/su_max 0.012
_refine_ls_shift/su_mean 0.001
_refine_ls_structure_factor_coef Fsqd
_refine_ls_weighting_details 'calc w=1/[\s^2^(Fo^2^)+(0.0631P)^2^+0.4892P] where P=(Fo^2^+2Fc^2^)/3'
_refine_ls_weighting_scheme calc
_refine_ls_wR_factor_gt 0.1069
_refine_ls_wR_factor_ref 0.1132
_reflns_number_gt 3930
_reflns_number_total 4593
_reflns_threshold_expression >2sigma(I)
_cod_data_source_file ol300874c_si_001.cif
_cod_data_source_block 11055
_cod_depositor_comments
;
The following automatic conversions were performed:

'_symmetry_cell_setting' value 'Orthorhombic' changed to
'orthorhombic' according to
/home/saulius/struct/CIF-dictionaries/cif_core.dic dictionary named
'cif_core.dic' version 2.4.1 from 2010-06-29.

Automatic conversion script
Id: cif_fix_values 1715 2011-07-08 13:25:40Z adriana 
;
_cod_database_code 1507698

loop_
_symmetry_equiv_pos_as_xyz
'x, y, z'
'-x+1/2, -y, z+1/2'
'x+1/2, -y+1/2, -z'
'-x, y+1/2, -z+1/2'

loop_
_atom_site_label
_atom_site_type_symbol
_atom_site_fract_x
_atom_site_fract_y
_atom_site_fract_z
_atom_site_U_iso_or_equiv
_atom_site_adp_type
_atom_site_occupancy
_atom_site_symmetry_multiplicity
_atom_site_calc_flag
_atom_site_refinement_flags
O1 O 0.91714(16) 0.09405(11) 0.16430(10) 0.0275(4) Uani 1 1 d .
O2 O 1.06322(15) 0.22049(13) -0.10402(10) 0.0305(4) Uani 1 1 d .
O3 O 0.92709(16) 0.42423(12) 0.11547(10) 0.0286(4) Uani 1 1 d .
O4 O 0.97706(15) 0.06090(12) -0.00690(10) 0.0282(4) Uani 1 1 d .
O5 O 1.02333(15) 0.28561(12) 0.25736(12) 0.0343(5) Uani 1 1 d .
H005 H 1.0571 0.3308 0.2336 0.051 Uiso 1 1 calc R
O6 O 1.00036(16) 0.40953(13) -0.05612(10) 0.0329(4) Uani 1 1 d .
N1 N 0.77266(18) 0.33496(14) 0.45064(12) 0.0238(5) Uani 1 1 d .
C1 C 0.7784(2) 0.30828(17) 0.37432(14) 0.0216(5) Uani 1 1 d .
C2 C 0.8069(2) 0.27471(17) 0.51648(14) 0.0216(5) Uani 1 1 d .
C3 C 0.8483(2) 0.19492(17) 0.26851(14) 0.0223(5) Uani 1 1 d .
C4 C 0.8544(2) 0.44162(18) 0.18160(15) 0.0242(6) Uani 1 1 d .
C5 C 1.0150(3) 0.00528(19) 0.06116(16) 0.0336(7) Uani 1 1 d .
H01A H 1.0888 0.0317 0.0835 0.040 Uiso 1 1 calc R
H01B H 1.0311 -0.0596 0.0417 0.040 Uiso 1 1 calc R
C6 C 0.7752(2) 0.38275(17) 0.30972(15) 0.0228(5) Uani 1 1 d .
C7 C 0.8411(2) 0.36752(17) 0.23828(15) 0.0217(5) Uani 1 1 d .
C8 C 0.9065(2) 0.27586(17) 0.22488(15) 0.0224(5) Uani 1 1 d .
H015 H 0.9107 0.2621 0.1640 0.027 Uiso 1 1 calc R
C9 C 0.9610(2) 0.50199(17) 0.06473(16) 0.0281(6) Uani 1 1 d .
H01C H 0.9932 0.5532 0.0997 0.034 Uiso 1 1 calc R
H01D H 0.8924 0.5267 0.0342 0.034 Uiso 1 1 calc R
C10 C 0.7982(2) 0.52715(17) 0.19472(15) 0.0285(6) Uani 1 1 d .
H017 H 0.8065 0.5770 0.1558 0.034 Uiso 1 1 calc R
C12 C 0.8165(3) 0.2505(2) 0.00177(17) 0.0343(6) Uani 1 1 d .
H01E H 0.8589 0.1923 0.0147 0.051 Uiso 1 1 calc R
H01F H 0.7631 0.2656 0.0475 0.051 Uiso 1 1 calc R
H01G H 0.8725 0.3022 -0.0056 0.051 Uiso 1 1 calc R
C13 C 0.9230(2) 0.24259(18) 0.51910(16) 0.0287(6) Uani 1 1 d .
H019 H 0.9742 0.2552 0.4740 0.034 Uiso 1 1 calc R
C14 C 0.7341(2) 0.25687(17) 0.58303(15) 0.0260(6) Uani 1 1 d .
H020 H 0.6560 0.2797 0.5829 0.031 Uiso 1 1 calc R
C15 C 0.8546(2) 0.10330(17) 0.23638(14) 0.0218(5) Uani 1 1 d .
C16 C 0.7756(2) 0.20533(19) 0.65023(16) 0.0321(6) Uani 1 1 d .
H022 H 0.7248 0.1919 0.6954 0.038 Uiso 1 1 calc R
C17 C 0.7189(2) 0.46881(17) 0.32322(15) 0.0260(6) Uani 1 1 d .
H023 H 0.6736 0.4786 0.3719 0.031 Uiso 1 1 calc R
C18 C 0.7331(2) 0.13488(17) 0.38386(15) 0.0245(6) Uani 1 1 d .
H024 H 0.6919 0.1454 0.4343 0.029 Uiso 1 1 calc R
C19 C 0.8002(2) 0.02923(17) 0.27726(15) 0.0270(6) Uani 1 1 d .
H025 H 0.8050 -0.0328 0.2554 0.032 Uiso 1 1 calc R
C20 C 0.7885(2) 0.20961(17) 0.34334(14) 0.0206(5) Uani 1 1 d .
C21 C 0.9260(3) 0.00232(18) 0.12818(16) 0.0312(6) Uani 1 1 d .
H02A H 0.8494 -0.0169 0.1051 0.037 Uiso 1 1 calc R
H02B H 0.9492 -0.0441 0.1710 0.037 Uiso 1 1 calc R
C22 C 0.7387(2) 0.04579(18) 0.35015(15) 0.0262(6) Uani 1 1 d .
H028 H 0.6999 -0.0049 0.3771 0.031 Uiso 1 1 calc R
C23 C 0.7300(2) 0.53911(18) 0.26500(15) 0.0282(6) Uani 1 1 d .
H029 H 0.6901 0.5971 0.2732 0.034 Uiso 1 1 calc R
C24 C 1.0326(2) 0.13046(18) -0.13643(15) 0.0293(6) Uani 1 1 d .
H03A H 1.0775 0.1179 -0.1878 0.035 Uiso 1 1 calc R
H03B H 0.9482 0.1291 -0.1503 0.035 Uiso 1 1 calc R
N2 N 0.6998(3) 0.2249(3) -0.13442(18) 0.0670(9) Uani 1 1 d .
C25 C 1.0517(2) 0.46835(18) 0.00491(16) 0.0300(6) Uani 1 1 d .
H03C H 1.0892 0.5231 -0.0223 0.036 Uiso 1 1 calc R
H03D H 1.1129 0.4329 0.0352 0.036 Uiso 1 1 calc R
C26 C 1.0591(2) 0.05698(19) -0.07328(16) 0.0313(6) Uani 1 1 d .
H03E H 1.0562 -0.0061 -0.0996 0.038 Uiso 1 1 calc R
H03F H 1.1390 0.0668 -0.0513 0.038 Uiso 1 1 calc R
C27 C 1.0786(3) 0.3858(2) -0.12135(17) 0.0351(7) Uani 1 1 d .
H03G H 1.1589 0.3795 -0.0990 0.042 Uiso 1 1 calc R
H03H H 1.0789 0.4366 -0.1635 0.042 Uiso 1 1 calc R
C28 C 0.7502(3) 0.2379(2) -0.07394(19) 0.0401(7) Uani 1 1 d .
C29 C 1.0418(2) 0.29495(19) -0.16089(17) 0.0334(6) Uani 1 1 d .
H03I H 0.9576 0.2973 -0.1751 0.040 Uiso 1 1 calc R
H03J H 1.0867 0.2845 -0.2127 0.040 Uiso 1 1 calc R
C30 C 0.8897(3) 0.1734(2) 0.65232(18) 0.0379(7) Uani 1 1 d .
H037 H 0.9174 0.1384 0.6986 0.046 Uiso 1 1 calc R
C31 C 0.9627(2) 0.1931(2) 0.58651(17) 0.0350(7) Uani 1 1 d .
H038 H 1.0415 0.1720 0.5879 0.042 Uiso 1 1 calc R

loop_
_atom_site_aniso_label
_atom_site_aniso_U_11
_atom_site_aniso_U_22
_atom_site_aniso_U_33
_atom_site_aniso_U_23
_atom_site_aniso_U_13
_atom_site_aniso_U_12
O1 0.0396(10) 0.0195(9) 0.0233(9) -0.0009(7) 0.0034(9) 0.0024(8)
O2 0.0309(10) 0.0331(10) 0.0276(10) 0.0011(8) -0.0030(8) 0.0018(8)
O3 0.0411(11) 0.0207(9) 0.0239(9) 0.0025(7) 0.0084(8) 0.0005(8)
O4 0.0289(9) 0.0314(10) 0.0243(9) 0.0018(8) 0.0007(8) 0.0084(8)
O5 0.0251(9) 0.0268(10) 0.0508(12) 0.0073(9) -0.0013(9) -0.0039(8)
O6 0.0342(10) 0.0403(11) 0.0242(9) -0.0023(8) 0.0055(8) -0.0015(9)
N1 0.0247(11) 0.0243(11) 0.0226(11) -0.0001(9) 0.0022(9) -0.0003(9)
C1 0.0201(12) 0.0220(13) 0.0228(12) 0.0004(10) 0.0007(10) -0.0019(10)
C2 0.0264(13) 0.0189(13) 0.0195(12) -0.0035(10) -0.0034(10) -0.0043(10)
C3 0.0234(12) 0.0224(13) 0.0211(12) 0.0021(11) -0.0061(10) 0.0012(10)
C4 0.0287(14) 0.0228(13) 0.0211(13) -0.0006(11) -0.0009(11) -0.0036(11)
C5 0.0442(17) 0.0294(15) 0.0272(15) -0.0013(12) -0.0028(13) 0.0162(13)
C6 0.0246(13) 0.0210(13) 0.0228(12) 0.0011(10) -0.0040(11) -0.0037(11)
C7 0.0225(12) 0.0216(13) 0.0210(12) -0.0021(10) -0.0045(11) -0.0003(10)
C8 0.0256(13) 0.0215(13) 0.0202(12) 0.0013(10) 0.0000(10) -0.0009(11)
C9 0.0366(15) 0.0211(13) 0.0264(14) 0.0061(11) -0.0001(12) -0.0025(11)
C10 0.0412(16) 0.0175(13) 0.0268(14) 0.0057(11) -0.0012(12) 0.0021(12)
C12 0.0413(16) 0.0355(15) 0.0260(14) 0.0007(12) 0.0012(13) -0.0073(13)
C13 0.0276(14) 0.0295(14) 0.0291(14) -0.0005(12) 0.0008(12) -0.0010(11)
C14 0.0270(13) 0.0256(13) 0.0253(13) -0.0042(11) 0.0019(11) -0.0008(11)
C15 0.0262(13) 0.0227(13) 0.0165(12) 0.0006(10) -0.0004(10) 0.0034(11)
C16 0.0457(17) 0.0269(14) 0.0235(13) -0.0018(11) 0.0040(13) -0.0083(13)
C17 0.0287(14) 0.0240(13) 0.0254(13) -0.0044(11) -0.0015(11) 0.0019(11)
C18 0.0266(13) 0.0269(14) 0.0199(12) 0.0032(11) -0.0031(11) -0.0020(11)
C19 0.0390(15) 0.0158(12) 0.0263(13) -0.0022(11) -0.0044(12) 0.0001(11)
C20 0.0204(12) 0.0228(13) 0.0186(12) 0.0002(10) -0.0032(11) 0.0003(10)
C21 0.0476(17) 0.0209(13) 0.0252(14) -0.0013(11) -0.0001(13) 0.0070(13)
C22 0.0309(14) 0.0238(14) 0.0239(13) 0.0013(11) -0.0019(11) -0.0060(11)
C23 0.0343(14) 0.0209(13) 0.0294(14) -0.0025(11) -0.0034(12) 0.0035(11)
C24 0.0283(14) 0.0334(14) 0.0263(14) -0.0063(12) 0.0024(11) -0.0008(12)
N2 0.0563(18) 0.084(2) 0.0601(19) 0.0087(17) -0.0166(17) -0.0172(17)
C25 0.0365(15) 0.0259(13) 0.0276(14) 0.0033(12) 0.0052(12) -0.0064(12)
C26 0.0315(15) 0.0321(15) 0.0303(15) -0.0034(12) 0.0063(12) 0.0020(12)
C27 0.0395(16) 0.0354(16) 0.0304(14) -0.0006(12) 0.0107(13) -0.0020(13)
C28 0.0364(16) 0.0457(19) 0.0383(17) 0.0042(14) -0.0025(14) -0.0026(14)
C29 0.0327(15) 0.0387(16) 0.0289(14) 0.0030(13) 0.0054(12) 0.0019(13)
C30 0.0542(19) 0.0318(16) 0.0278(15) -0.0019(13) -0.0129(14) 0.0012(14)
C31 0.0290(14) 0.0367(16) 0.0392(16) -0.0027(13) -0.0092(13) 0.0038(13)

loop_
_atom_type_symbol
_atom_type_description
_atom_type_scat_dispersion_real
_atom_type_scat_dispersion_imag
_atom_type_scat_source
C C 0.0033 0.0016 'International Tables Vol C Tables 4.2.6.8 and 6.1.1.4'
H H 0.0000 0.0000 'International Tables Vol C Tables 4.2.6.8 and 6.1.1.4'
N N 0.0061 0.0033 'International Tables Vol C Tables 4.2.6.8 and 6.1.1.4'
O O 0.0106 0.0060 'International Tables Vol C Tables 4.2.6.8 and 6.1.1.4'

loop_
_geom_angle_atom_site_label_1
_geom_angle_atom_site_label_2
_geom_angle_atom_site_label_3
_geom_angle
C15 O1 C21 117.97(19)
C29 O2 C24 112.90(18)
C4 O3 C9 118.00(19)
C5 O4 C26 110.90(18)
C8 O5 H005 109.5
C25 O6 C27 113.1(2)
C1 N1 C2 121.5(2)
N1 C1 C6 117.3(2)
N1 C1 C20 126.8(2)
C6 C1 C20 115.88(19)
C14 C2 C13 119.2(2)
C14 C2 N1 121.6(2)
C13 C2 N1 118.7(2)
C20 C3 C15 118.7(2)
C20 C3 C8 120.3(2)
C15 C3 C8 120.9(2)
O3 C4 C10 123.7(2)
O3 C4 C7 115.8(2)
C10 C4 C7 120.4(2)
O4 C5 C21 111.6(2)
O4 C5 H01A 109.3
C21 C5 H01A 109.3
O4 C5 H01B 109.3
C21 C5 H01B 109.3
H01A C5 H01B 108.0
C7 C6 C17 120.9(2)
C7 C6 C1 117.1(2)
C17 C6 C1 121.7(2)
C6 C7 C4 118.7(2)
C6 C7 C8 121.2(2)
C4 C7 C8 119.9(2)
O5 C8 C3 108.34(19)
O5 C8 C7 108.85(19)
C3 C8 C7 111.8(2)
O5 C8 H015 109.3
C3 C8 H015 109.3
C7 C8 H015 109.3
O3 C9 C25 108.1(2)
O3 C9 H01C 110.1
C25 C9 H01C 110.1
O3 C9 H01D 110.1
C25 C9 H01D 110.1
H01C C9 H01D 108.4
C23 C10 C4 119.5(2)
C23 C10 H017 120.3
C4 C10 H017 120.3
C28 C12 H01E 109.5
C28 C12 H01F 109.5
H01E C12 H01F 109.5
C28 C12 H01G 109.5
H01E C12 H01G 109.5
H01F C12 H01G 109.5
C31 C13 C2 120.2(2)
C31 C13 H019 119.9
C2 C13 H019 119.9
C2 C14 C16 119.6(2)
C2 C14 H020 120.2
C16 C14 H020 120.2
O1 C15 C19 124.3(2)
O1 C15 C3 115.4(2)
C19 C15 C3 120.3(2)
C30 C16 C14 121.0(3)
C30 C16 H022 119.5
C14 C16 H022 119.5
C23 C17 C6 119.0(2)
C23 C17 H023 120.5
C6 C17 H023 120.5
C22 C18 C20 119.5(2)
C22 C18 H024 120.3
C20 C18 H024 120.3
C15 C19 C22 120.0(2)
C15 C19 H025 120.0
C22 C19 H025 120.0
C18 C20 C3 120.7(2)
C18 C20 C1 121.4(2)
C3 C20 C1 117.8(2)
O1 C21 C5 108.6(2)
O1 C21 H02A 110.0
C5 C21 H02A 110.0
O1 C21 H02B 110.0
C5 C21 H02B 110.0
H02A C21 H02B 108.4
C18 C22 C19 120.8(2)
C18 C22 H028 119.6
C19 C22 H028 119.6
C17 C23 C10 121.4(2)
C17 C23 H029 119.3
C10 C23 H029 119.3
O2 C24 C26 109.2(2)
O2 C24 H03A 109.8
C26 C24 H03A 109.8
O2 C24 H03B 109.8
C26 C24 H03B 109.8
H03A C24 H03B 108.3
O6 C25 C9 110.4(2)
O6 C25 H03C 109.6
C9 C25 H03C 109.6
O6 C25 H03D 109.6
C9 C25 H03D 109.6
H03C C25 H03D 108.1
O4 C26 C24 110.6(2)
O4 C26 H03E 109.5
C24 C26 H03E 109.5
O4 C26 H03F 109.5
C24 C26 H03F 109.5
H03E C26 H03F 108.1
O6 C27 C29 110.0(2)
O6 C27 H03G 109.7
C29 C27 H03G 109.7
O6 C27 H03H 109.7
C29 C27 H03H 109.7
H03G C27 H03H 108.2
N2 C28 C12 177.5(4)
O2 C29 C27 108.6(2)
O2 C29 H03I 110.0
C27 C29 H03I 110.0
O2 C29 H03J 110.0
C27 C29 H03J 110.0
H03I C29 H03J 108.4
C31 C30 C16 119.2(3)
C31 C30 H037 120.4
C16 C30 H037 120.4
C13 C31 C30 120.8(3)
C13 C31 H038 119.6
C30 C31 H038 119.6

loop_
_geom_bond_atom_site_label_1
_geom_bond_atom_site_label_2
_geom_bond_distance
O1 C15 1.369(3)
O1 C21 1.429(3)
O2 C29 1.419(3)
O2 C24 1.424(3)
O3 C4 1.373(3)
O3 C9 1.426(3)
O4 C5 1.418(3)
O4 C26 1.423(3)
O5 C8 1.441(3)
O5 H005 0.8400
O6 C25 1.416(3)
O6 C27 1.420(3)
N1 C1 1.287(3)
N1 C2 1.417(3)
C1 C6 1.483(3)
C1 C20 1.491(3)
C2 C14 1.380(3)
C2 C13 1.403(4)
C3 C20 1.400(3)
C3 C15 1.401(3)
C3 C8 1.502(3)
C4 C10 1.389(4)
C4 C7 1.400(3)
C5 C21 1.484(4)
C5 H01A 0.9900
C5 H01B 0.9900
C6 C7 1.392(3)
C6 C17 1.397(3)
C7 C8 1.516(3)
C8 H015 1.0000
C9 C25 1.493(4)
C9 H01C 0.9900
C9 H01D 0.9900
C10 C23 1.384(4)
C10 H017 0.9500
C12 C28 1.447(4)
C12 H01E 0.9800
C12 H01F 0.9800
C12 H01G 0.9800
C13 C31 1.370(4)
C13 H019 0.9500
C14 C16 1.390(4)
C14 H020 0.9500
C15 C19 1.387(3)
C16 C30 1.381(4)
C16 H022 0.9500
C17 C23 1.375(3)
C17 H023 0.9500
C18 C22 1.377(4)
C18 C20 1.397(3)
C18 H024 0.9500
C19 C22 1.388(4)
C19 H025 0.9500
C21 H02A 0.9900
C21 H02B 0.9900
C22 H028 0.9500
C23 H029 0.9500
C24 C26 1.487(4)
C24 H03A 0.9900
C24 H03B 0.9900
N2 C28 1.146(4)
C25 H03C 0.9900
C25 H03D 0.9900
C26 H03E 0.9900
C26 H03F 0.9900
C27 C29 1.498(4)
C27 H03G 0.9900
C27 H03H 0.9900
C29 H03I 0.9900
C29 H03J 0.9900
C30 C31 1.377(4)
C30 H037 0.9500
C31 H038 0.9500
